data_7013453
loop_
_publ_author_name
'Jos\'e Benito'
'Jes\'us R. Berenguer'
'Juan Forni\'es'
'Bel\'en Gil'
'Julio G\'omez'
'Elena Lalinde'

_publ_section_title
;
 Synthesis, characterization and luminescence properties of homoleptic
 platinum(II) acetylide complexes
;
_journal_issue 22
_journal_name_full 'Dalton Trans.'
_journal_page_first 4331
_journal_page_last 4339
_journal_paper_doi 10.1039/b308291a
_journal_year 2003
_chemical_formula_sum 'C70 H90 Cl6 F12 N2 Pt'
_chemical_formula_weight 1595.23
_chemical_name_systematic
;
?
;
_space_group_IT_number 4
_symmetry_cell_setting monoclinic
_symmetry_space_group_name_Hall 'P 2yb'
_symmetry_space_group_name_H-M 'P 1 21 1'
_atom_sites_solution_hydrogens geom
_atom_sites_solution_primary direct
_atom_sites_solution_secondary difmap
_audit_creation_method SHELXL-97
_cell_angle_alpha 90.00
_cell_angle_beta 95.7720(10)
_cell_angle_gamma 90.00
_cell_formula_units_Z 2
_cell_length_a 12.1380(2)
_cell_length_b 16.9520(3)
_cell_length_c 18.0080(4)
_cell_measurement_temperature 123(1)
_cell_volume 3686.60(12)
_computing_structure_refinement 'SHELXL-97 (Sheldrick, 1997)'
_diffrn_ambient_temperature 123(1)
_diffrn_measured_fraction_theta_full 0.996
_diffrn_measured_fraction_theta_max 0.996
_diffrn_radiation_monochromator graphite
_diffrn_radiation_source 'fine-focus sealed tube'
_diffrn_radiation_type MoK\a
_diffrn_radiation_wavelength 0.71070
_diffrn_reflns_av_R_equivalents 0.0000
_diffrn_reflns_av_sigmaI/netI 0.0460
_diffrn_reflns_limit_h_max 15
_diffrn_reflns_limit_h_min 0
_diffrn_reflns_limit_k_max 20
_diffrn_reflns_limit_k_min -22
_diffrn_reflns_limit_l_max 23
_diffrn_reflns_limit_l_min -23
_diffrn_reflns_number 16039
_diffrn_reflns_theta_full 27.48
_diffrn_reflns_theta_max 27.48
_diffrn_reflns_theta_min 3.41
_exptl_absorpt_coefficient_mu 2.191
_exptl_absorpt_correction_T_max 0.892
_exptl_absorpt_correction_T_min 1.076
_exptl_absorpt_correction_type multi-scan
_exptl_crystal_colour yellow
_exptl_crystal_density_diffrn 1.437
_exptl_crystal_density_method 'not measured'
_exptl_crystal_description block
_exptl_crystal_F_000 1624
_exptl_crystal_size_max 0.6
_exptl_crystal_size_mid 0.6
_exptl_crystal_size_min 0.4
_refine_diff_density_max 2.062
_refine_diff_density_min -1.443
_refine_diff_density_rms 0.093
_refine_ls_abs_structure_details 'Flack H D (1983), Acta Cryst. A39, 876-881'
_refine_ls_abs_structure_Flack 0.493(5)
_refine_ls_extinction_method none
_refine_ls_goodness_of_fit_ref 1.058
_refine_ls_hydrogen_treatment mixed
_refine_ls_matrix_type full
_refine_ls_number_parameters 829
_refine_ls_number_reflns 16039
_refine_ls_number_restraints 1
_refine_ls_restrained_S_all 1.058
_refine_ls_R_factor_all 0.0464
_refine_ls_R_factor_gt 0.0403
_refine_ls_shift/su_max 0.001
_refine_ls_shift/su_mean 0.000
_refine_ls_structure_factor_coef Fsqd
_refine_ls_weighting_details 'calc w=1/[\s^2^(Fo^2^)+(0.0411P)^2^+6.7164P] where P=(Fo^2^+2Fc^2^)/3'
_refine_ls_weighting_scheme calc
_refine_ls_wR_factor_gt 0.0925
_refine_ls_wR_factor_ref 0.0954
_reflns_number_gt 14942
_reflns_number_total 16039
_reflns_threshold_expression >2sigma(I)
_cod_data_source_file b308291a.txt
_cod_data_source_block complex_4.2CHCl3
_cod_depositor_comments
;
The following automatic conversions were performed:
'_symmetry_cell_setting' value 'Monoclinic' changed to 'monoclinic'
according to '/home/saulius/struct/CIF-dictionaries/cif_core.dic'
dictionary named 'cif_core.dic' version 2.4.1 from 2010-06-29.

Automatic conversion script
Id: cif_fix_enum 1527 2010-12-29 10:47:43Z saulius 
;
_cod_original_sg_symbol_H-M 'P 21'
_cod_database_code 7013453

loop_
_symmetry_equiv_pos_as_xyz
'x, y, z'
'-x, y+1/2, -z'

loop_
_atom_site_label
_atom_site_type_symbol
_atom_site_fract_x
_atom_site_fract_y
_atom_site_fract_z
_atom_site_U_iso_or_equiv
_atom_site_adp_type
_atom_site_occupancy
_atom_site_symmetry_multiplicity
_atom_site_calc_flag
_atom_site_refinement_flags
_atom_site_disorder_assembly
_atom_site_disorder_group
Pt1 Pt 0.506592(12) 0.42600(2) 0.244030(9) 0.02373(5) Uani 1 1 d . . .
Cl1 Cl 0.85759(18) 0.35394(13) 0.40532(12) 0.0612(6) Uani 1 1 d . . .
Cl2 Cl 0.87596(14) 0.52236(11) 0.38497(11) 0.0478(4) Uani 1 1 d . . .
Cl3 Cl 0.91367(11) 0.41601(13) 0.26541(8) 0.0440(4) Uani 1 1 d . . .
Cl4 Cl 0.53146(15) 0.61351(13) 0.03056(9) 0.0614(5) Uani 1 1 d . . .
Cl5 Cl 0.32443(16) 0.62950(18) 0.09196(14) 0.0846(8) Uani 1 1 d . . .
Cl6 Cl 0.5140(3) 0.71268(14) 0.15615(14) 0.0894(8) Uani 1 1 d . . .
F1 F 0.7940(4) 0.4038(5) 0.7560(2) 0.106(3) Uani 1 1 d . . .
F2 F 0.6461(5) 0.4647(3) 0.7739(3) 0.0765(15) Uani 1 1 d . . .
F3 F 0.6435(7) 0.3394(4) 0.7641(3) 0.106(2) Uani 1 1 d . . .
F4 F 0.0212(4) 0.0461(5) 0.4256(6) 0.179(5) Uani 1 1 d . . .
F5 F -0.0798(8) 0.0742(6) 0.3365(4) 0.196(5) Uani 1 1 d . . .
F6 F -0.0824(8) 0.1380(5) 0.4237(7) 0.218(6) Uani 1 1 d . . .
F7B F 0.3114(7) 0.4464(3) -0.2792(3) 0.114(3) Uani 1 1 d . . .
F8B F 0.3351(6) 0.3236(4) -0.2784(3) 0.101(2) Uani 1 1 d . . .
F9B F 0.1832(5) 0.3694(4) -0.2570(2) 0.098(2) Uani 1 1 d . . .
F10 F 1.0801(4) 0.7052(3) 0.0354(3) 0.0839(16) Uani 1 1 d . . .
F11 F 0.9905(5) 0.8043(3) 0.0631(5) 0.132(3) Uani 1 1 d . . .
F12 F 1.1138(5) 0.7547(4) 0.1399(3) 0.113(2) Uani 1 1 d . . .
N1 N 0.3556(3) 0.6972(2) -0.1723(2) 0.0276(9) Uani 1 1 d . . .
N2 N 0.2488(4) 0.5763(3) 0.3439(3) 0.0297(10) Uani 1 1 d . . .
C1 C 0.5544(3) 0.4330(6) 0.3530(3) 0.0255(11) Uani 1 1 d . . .
C2 C 0.5809(4) 0.4322(5) 0.4198(3) 0.0314(10) Uani 1 1 d . . .
C3 C 0.6062(3) 0.4250(5) 0.4994(2) 0.0308(9) Uani 1 1 d . . .
C4 C 0.5421(5) 0.3793(4) 0.5426(4) 0.0425(14) Uani 1 1 d . . .
H4 H 0.4803 0.3534 0.5196 0.051 Uiso 1 1 calc R . .
C5 C 0.5671(6) 0.3714(4) 0.6176(4) 0.0464(15) Uani 1 1 d . . .
H5 H 0.5240 0.3391 0.6448 0.056 Uiso 1 1 calc R . .
C6 C 0.6560(5) 0.4114(4) 0.6533(3) 0.0408(17) Uani 1 1 d . . .
C7 C 0.7207(6) 0.4590(4) 0.6128(4) 0.0521(17) Uani 1 1 d . . .
H7 H 0.7808 0.4862 0.6365 0.062 Uiso 1 1 calc R . .
C8 C 0.6951(6) 0.4655(4) 0.5370(3) 0.0457(15) Uani 1 1 d . . .
H8 H 0.7382 0.4980 0.5100 0.055 Uiso 1 1 calc R . .
C9 C 0.6870(7) 0.4042(4) 0.7370(4) 0.062(2) Uani 1 1 d . . .
C10 C 0.3875(4) 0.3513(3) 0.2692(3) 0.0273(10) Uani 1 1 d . . .
C11 C 0.3166(4) 0.3069(3) 0.2867(3) 0.0263(10) Uani 1 1 d . . .
C12 C 0.2339(4) 0.2547(3) 0.3096(3) 0.0272(11) Uani 1 1 d . . .
C13 C 0.1277(5) 0.2516(4) 0.2730(3) 0.0365(13) Uani 1 1 d . . .
H13 H 0.1100 0.2832 0.2312 0.044 Uiso 1 1 calc R . .
C14 C 0.0482(5) 0.2030(4) 0.2971(3) 0.0420(14) Uani 1 1 d . . .
H14 H -0.0223 0.2018 0.2714 0.050 Uiso 1 1 calc R . .
C15 C 0.0721(4) 0.1554(3) 0.3596(3) 0.0314(11) Uani 1 1 d . . .
C16 C 0.1765(5) 0.1590(4) 0.3971(4) 0.0393(15) Uani 1 1 d . . .
H16 H 0.1935 0.1282 0.4394 0.047 Uiso 1 1 calc R . .
C17 C 0.2557(5) 0.2074(3) 0.3728(3) 0.0358(13) Uani 1 1 d . . .
H17 H 0.3256 0.2088 0.3991 0.043 Uiso 1 1 calc R . .
C18 C -0.0145(5) 0.1027(5) 0.3881(5) 0.0436(17) Uani 1 1 d . . .
C19 C 0.4578(4) 0.4154(5) 0.1348(3) 0.0274(15) Uani 1 1 d . . .
C20 C 0.4312(4) 0.4053(3) 0.0690(3) 0.0307(14) Uani 1 1 d . . .
C21 C 0.3980(4) 0.3952(3) -0.0090(3) 0.0297(11) Uani 1 1 d . . .
C22 C 0.4579(4) 0.4313(5) -0.0628(3) 0.0346(11) Uani 1 1 d . . .
H22 H 0.5223 0.4589 -0.0471 0.041 Uiso 1 1 calc R . .
C23 C 0.4235(4) 0.4268(6) -0.1380(2) 0.0364(10) Uani 1 1 d . . .
H23 H 0.4634 0.4521 -0.1725 0.044 Uiso 1 1 calc R . .
C25 C 0.2706(5) 0.3453(3) -0.1105(3) 0.0368(12) Uani 1 1 d . . .
H25 H 0.2085 0.3154 -0.1266 0.044 Uiso 1 1 calc R . .
C26 C 0.3056(5) 0.3511(3) -0.0351(3) 0.0335(12) Uani 1 1 d . . .
H26 H 0.2662 0.3247 -0.0010 0.040 Uiso 1 1 calc R . .
C24 C 0.3283(5) 0.3841(3) -0.1618(3) 0.0342(12) Uani 1 1 d . . .
C27 C 0.2896(6) 0.3815(4) -0.2435(4) 0.0440(15) Uani 1 1 d . . .
C28 C 0.6273(4) 0.4993(3) 0.2189(3) 0.0272(10) Uani 1 1 d . . .
C29 C 0.6979(4) 0.5430(3) 0.2001(3) 0.0299(11) Uani 1 1 d . . .
C30 C 0.7806(5) 0.5931(3) 0.1735(3) 0.0304(11) Uani 1 1 d . . .
C31 C 0.8062(5) 0.5873(3) 0.0996(3) 0.0368(12) Uani 1 1 d . . .
H31 H 0.7680 0.5513 0.0676 0.044 Uiso 1 1 calc R . .
C32 C 0.8868(5) 0.6337(4) 0.0731(3) 0.0410(13) Uani 1 1 d . . .
H32 H 0.9018 0.6293 0.0236 0.049 Uiso 1 1 calc R . .
C33 C 0.9448(5) 0.6862(3) 0.1194(3) 0.0357(13) Uani 1 1 d . . .
C34 C 0.9221(5) 0.6944(3) 0.1926(3) 0.0381(13) Uani 1 1 d . . .
H34 H 0.9606 0.7311 0.2235 0.046 Uiso 1 1 calc R . .
C35 C 0.8417(5) 0.6475(3) 0.2197(3) 0.0362(12) Uani 1 1 d . . .
H35 H 0.8279 0.6522 0.2694 0.043 Uiso 1 1 calc R . .
C36 C 1.0304(6) 0.7393(4) 0.0895(5) 0.0529(19) Uani 1 1 d . . .
C37 C 0.3416(5) 0.6708(3) -0.2532(3) 0.0331(11) Uani 1 1 d . . .
H37A H 0.2630 0.6661 -0.2686 0.040 Uiso 1 1 calc R . .
H37B H 0.3736 0.6186 -0.2559 0.040 Uiso 1 1 calc R . .
C38 C 0.3933(5) 0.7244(3) -0.3097(3) 0.0390(13) Uani 1 1 d . . .
H38A H 0.3556 0.7750 -0.3126 0.047 Uiso 1 1 calc R . .
H38B H 0.4706 0.7337 -0.2930 0.047 Uiso 1 1 calc R . .
C39 C 0.3839(7) 0.6869(5) -0.3854(4) 0.0494(18) Uani 1 1 d . . .
H39A H 0.3058 0.6799 -0.4016 0.059 Uiso 1 1 calc R . .
H39B H 0.4130 0.7238 -0.4197 0.059 Uiso 1 1 calc R . .
C40 C 0.4399(7) 0.6097(5) -0.3932(4) 0.065(2) Uani 1 1 d . . .
H40A H 0.5166 0.6142 -0.3746 0.098 Uiso 1 1 calc R . .
H40B H 0.4342 0.5948 -0.4448 0.098 Uiso 1 1 calc R . .
H40C H 0.4052 0.5703 -0.3651 0.098 Uiso 1 1 calc R . .
C41 C 0.4769(4) 0.7142(3) -0.1455(3) 0.0275(10) Uani 1 1 d . . .
H41A H 0.4817 0.7254 -0.0925 0.033 Uiso 1 1 calc R . .
H41B H 0.4984 0.7619 -0.1702 0.033 Uiso 1 1 calc R . .
C42 C 0.5625(4) 0.6501(3) -0.1579(3) 0.0309(11) Uani 1 1 d . . .
H42A H 0.5437 0.6017 -0.1334 0.037 Uiso 1 1 calc R . .
H42B H 0.5625 0.6396 -0.2108 0.037 Uiso 1 1 calc R . .
C43 C 0.6750(5) 0.6777(4) -0.1264(3) 0.0392(14) Uani 1 1 d . . .
H43A H 0.6736 0.6877 -0.0735 0.047 Uiso 1 1 calc R . .
H43B H 0.6912 0.7272 -0.1500 0.047 Uiso 1 1 calc R . .
C44 C 0.7669(5) 0.6201(4) -0.1367(4) 0.0469(15) Uani 1 1 d . . .
H44A H 0.7555 0.5726 -0.1094 0.070 Uiso 1 1 calc R . .
H44B H 0.8367 0.6431 -0.1185 0.070 Uiso 1 1 calc R . .
H44C H 0.7670 0.6079 -0.1888 0.070 Uiso 1 1 calc R . .
C45 C 0.2913(5) 0.7730(3) -0.1631(3) 0.0311(11) Uani 1 1 d . . .
H45A H 0.3232 0.8145 -0.1912 0.037 Uiso 1 1 calc R . .
H45B H 0.2155 0.7653 -0.1845 0.037 Uiso 1 1 calc R . .
C46 C 0.2902(5) 0.8000(3) -0.0828(3) 0.0366(13) Uani 1 1 d . . .
H46A H 0.3640 0.8166 -0.0636 0.044 Uiso 1 1 calc R . .
H46B H 0.2691 0.7562 -0.0526 0.044 Uiso 1 1 calc R . .
C47 C 0.2097(6) 0.8680(4) -0.0766(4) 0.0481(16) Uani 1 1 d . . .
H47A H 0.1351 0.8501 -0.0924 0.058 Uiso 1 1 calc R . .
H47B H 0.2274 0.9102 -0.1098 0.058 Uiso 1 1 calc R . .
C48 C 0.2138(6) 0.9000(4) 0.0030(4) 0.0483(17) Uani 1 1 d . . .
H48A H 0.2109 0.8568 0.0373 0.072 Uiso 1 1 calc R . .
H48B H 0.1517 0.9343 0.0070 0.072 Uiso 1 1 calc R . .
H48C H 0.2813 0.9289 0.0147 0.072 Uiso 1 1 calc R . .
C49 C 0.3146(4) 0.6313(3) -0.1257(3) 0.0297(11) Uani 1 1 d . . .
H49A H 0.3586 0.5847 -0.1327 0.036 Uiso 1 1 calc R . .
H49B H 0.3278 0.6462 -0.0736 0.036 Uiso 1 1 calc R . .
C50 C 0.1944(5) 0.6097(4) -0.1418(4) 0.0414(14) Uani 1 1 d . . .
H50A H 0.1810 0.5902 -0.1925 0.050 Uiso 1 1 calc R . .
H50B H 0.1491 0.6563 -0.1375 0.050 Uiso 1 1 calc R . .
C51 C 0.1616(5) 0.5470(3) -0.0881(4) 0.0391(13) Uani 1 1 d . . .
H51A H 0.1614 0.5702 -0.0388 0.047 Uiso 1 1 calc R . .
H51B H 0.2166 0.5054 -0.0848 0.047 Uiso 1 1 calc R . .
C52 C 0.0481(5) 0.5112(5) -0.1111(4) 0.0541(18) Uani 1 1 d . . .
H52A H -0.0058 0.5526 -0.1191 0.081 Uiso 1 1 calc R . .
H52B H 0.0280 0.4768 -0.0723 0.081 Uiso 1 1 calc R . .
H52C H 0.0507 0.4817 -0.1564 0.081 Uiso 1 1 calc R . .
C53 C 0.1684(5) 0.5646(3) 0.2750(3) 0.0309(11) Uani 1 1 d . . .
H53A H 0.0957 0.5548 0.2911 0.037 Uiso 1 1 calc R . .
H53B H 0.1640 0.6137 0.2472 0.037 Uiso 1 1 calc R . .
C54 C 0.1935(4) 0.4994(3) 0.2223(3) 0.0314(11) Uani 1 1 d . . .
H54A H 0.1882 0.4487 0.2467 0.038 Uiso 1 1 calc R . .
H54B H 0.2684 0.5053 0.2087 0.038 Uiso 1 1 calc R . .
C55 C 0.1116(4) 0.5023(3) 0.1522(3) 0.0317(11) Uani 1 1 d . . .
H55A H 0.0367 0.5030 0.1665 0.038 Uiso 1 1 calc R . .
H55B H 0.1230 0.5505 0.1250 0.038 Uiso 1 1 calc R . .
C56 C 0.1253(5) 0.4316(6) 0.1015(3) 0.0462(13) Uani 1 1 d . . .
H56A H 0.2003 0.4294 0.0890 0.069 Uiso 1 1 calc R . .
H56B H 0.0759 0.4369 0.0567 0.069 Uiso 1 1 calc R . .
H56C H 0.1084 0.3840 0.1269 0.069 Uiso 1 1 calc R . .
C57 C 0.3577(4) 0.6075(3) 0.3208(3) 0.0311(11) Uani 1 1 d . . .
H57A H 0.3889 0.5679 0.2901 0.037 Uiso 1 1 calc R . .
H57B H 0.3421 0.6538 0.2899 0.037 Uiso 1 1 calc R . .
C58 C 0.4445(4) 0.6293(3) 0.3839(3) 0.0333(12) Uani 1 1 d . . .
H58A H 0.4163 0.6707 0.4139 0.040 Uiso 1 1 calc R . .
H58B H 0.4613 0.5837 0.4156 0.040 Uiso 1 1 calc R . .
C59 C 0.5488(5) 0.6573(4) 0.3523(3) 0.0378(13) Uani 1 1 d . . .
H59A H 0.5323 0.7044 0.3226 0.045 Uiso 1 1 calc R . .
H59B H 0.5740 0.6169 0.3198 0.045 Uiso 1 1 calc R . .
C60 C 0.6407(6) 0.6756(5) 0.4142(4) 0.0508(19) Uani 1 1 d . . .
H60A H 0.6148 0.7138 0.4477 0.076 Uiso 1 1 calc R . .
H60B H 0.7039 0.6962 0.3926 0.076 Uiso 1 1 calc R . .
H60C H 0.6613 0.6281 0.4412 0.076 Uiso 1 1 calc R . .
C61 C 0.1985(5) 0.6342(3) 0.3960(3) 0.0351(12) Uani 1 1 d . . .
H61A H 0.1281 0.6130 0.4079 0.042 Uiso 1 1 calc R . .
H61B H 0.2468 0.6370 0.4423 0.042 Uiso 1 1 calc R . .
C62 C 0.1795(7) 0.7170(4) 0.3664(4) 0.0466(17) Uani 1 1 d . . .
H62A H 0.1368 0.7151 0.3179 0.056 Uiso 1 1 calc R . .
H62B H 0.2501 0.7418 0.3604 0.056 Uiso 1 1 calc R . .
C63 C 0.1175(7) 0.7652(4) 0.4200(5) 0.061(2) Uani 1 1 d . . .
H63A H 0.1487 0.7545 0.4708 0.073 Uiso 1 1 calc R . .
H63B H 0.1281 0.8209 0.4104 0.073 Uiso 1 1 calc R . .
C64 C -0.0006(11) 0.7482(8) 0.4136(9) 0.119(6) Uani 1 1 d . . .
H64A H -0.0301 0.7517 0.3623 0.178 Uiso 1 1 calc R . .
H64B H -0.0373 0.7857 0.4426 0.178 Uiso 1 1 calc R . .
H64C H -0.0122 0.6959 0.4319 0.178 Uiso 1 1 calc R . .
C65 C 0.2725(4) 0.4989(3) 0.3862(3) 0.0315(11) Uani 1 1 d . . .
H65A H 0.3192 0.5105 0.4318 0.038 Uiso 1 1 calc R . .
H65B H 0.3147 0.4651 0.3560 0.038 Uiso 1 1 calc R . .
C66 C 0.1716(5) 0.4525(3) 0.4068(3) 0.0379(13) Uani 1 1 d . . .
H66A H 0.1213 0.4877 0.4291 0.046 Uiso 1 1 calc R . .
H66B H 0.1326 0.4300 0.3621 0.046 Uiso 1 1 calc R . .
C67 C 0.2074(5) 0.3870(3) 0.4613(3) 0.0388(13) Uani 1 1 d . . .
H67A H 0.1498 0.3472 0.4591 0.047 Uiso 1 1 calc R . .
H67B H 0.2738 0.3624 0.4462 0.047 Uiso 1 1 calc R . .
C68 C 0.2300(6) 0.4151(6) 0.5398(3) 0.060(2) Uani 1 1 d . . .
H68A H 0.2883 0.4535 0.5427 0.090 Uiso 1 1 calc R . .
H68B H 0.2521 0.3713 0.5716 0.090 Uiso 1 1 calc R . .
H68C H 0.1642 0.4385 0.5555 0.090 Uiso 1 1 calc R . .
C69 C 0.4678(5) 0.6276(4) 0.1121(4) 0.0442(14) Uani 1 1 d . . .
H69 H 0.4871 0.5832 0.1457 0.053 Uiso 1 1 calc R . .
C70 C 0.8363(4) 0.4307(5) 0.3419(3) 0.0400(12) Uani 1 1 d . . .
H70 H 0.7575 0.4329 0.3237 0.048 Uiso 1 1 calc R . .

loop_
_atom_site_aniso_label
_atom_site_aniso_U_11
_atom_site_aniso_U_22
_atom_site_aniso_U_33
_atom_site_aniso_U_23
_atom_site_aniso_U_13
_atom_site_aniso_U_12
Pt1 0.02052(7) 0.02214(7) 0.02851(8) -0.00046(15) 0.00238(5) 0.00051(13)
Cl1 0.0597(12) 0.0614(12) 0.0643(13) 0.0335(10) 0.0152(10) 0.0151(10)
Cl2 0.0365(8) 0.0527(10) 0.0552(11) -0.0066(8) 0.0101(7) -0.0046(7)
Cl3 0.0347(6) 0.0551(11) 0.0423(6) 0.0004(8) 0.0042(5) -0.0003(8)
Cl4 0.0570(10) 0.0882(14) 0.0396(9) 0.0023(8) 0.0073(7) 0.0194(10)
Cl5 0.0381(9) 0.129(2) 0.0880(16) 0.0480(16) 0.0127(10) 0.0044(12)
Cl6 0.133(2) 0.0594(12) 0.0739(15) -0.0195(11) -0.0003(15) -0.0028(14)
F1 0.074(3) 0.205(9) 0.037(2) 0.028(3) -0.003(2) 0.011(4)
F2 0.099(4) 0.094(4) 0.040(2) -0.027(2) 0.020(2) -0.021(3)
F3 0.186(7) 0.091(4) 0.039(3) 0.022(3) 0.007(3) -0.051(4)
F4 0.044(3) 0.173(7) 0.313(11) 0.199(8) -0.018(4) -0.032(4)
F5 0.216(8) 0.277(11) 0.085(4) 0.068(6) -0.034(5) -0.221(9)
F6 0.170(8) 0.110(6) 0.414(16) -0.056(8) 0.228(10) -0.056(6)
F7B 0.227(8) 0.073(5) 0.036(2) 0.018(2) -0.022(3) -0.032(4)
F8B 0.151(5) 0.108(4) 0.040(2) -0.030(3) -0.005(3) 0.055(4)
F9B 0.077(3) 0.180(6) 0.034(2) 0.002(3) -0.008(2) -0.013(4)
F10 0.069(3) 0.075(3) 0.118(4) -0.003(3) 0.060(3) -0.019(2)
F11 0.073(3) 0.061(3) 0.279(9) 0.088(4) 0.098(5) 0.026(3)
F12 0.080(4) 0.158(6) 0.102(4) 0.006(4) 0.016(3) -0.080(4)
N1 0.022(2) 0.024(2) 0.036(2) 0.0060(18) 0.0009(17) 0.0013(17)
N2 0.027(2) 0.032(3) 0.031(3) -0.004(2) 0.011(2) 0.0021(19)
C1 0.0222(17) 0.017(3) 0.037(2) -0.001(3) 0.0023(16) -0.002(3)
C2 0.030(2) 0.027(3) 0.037(2) -0.003(3) 0.0030(18) 0.003(3)
C3 0.032(2) 0.027(2) 0.034(2) -0.002(5) 0.0055(17) 0.000(4)
C4 0.037(3) 0.048(4) 0.042(3) 0.002(3) 0.002(3) -0.012(3)
C5 0.051(4) 0.047(4) 0.043(4) 0.010(3) 0.011(3) -0.013(3)
C6 0.048(3) 0.047(5) 0.029(2) 0.001(2) 0.006(2) 0.001(3)
C7 0.059(4) 0.060(4) 0.038(3) -0.002(3) 0.002(3) -0.026(3)
C8 0.060(4) 0.047(3) 0.031(3) -0.002(3) 0.009(3) -0.030(3)
C9 0.082(5) 0.068(6) 0.036(4) -0.001(3) 0.015(4) -0.015(4)
C10 0.030(3) 0.026(3) 0.026(2) -0.002(2) 0.003(2) 0.004(2)
C11 0.024(2) 0.025(3) 0.030(3) 0.001(2) 0.002(2) 0.001(2)
C12 0.024(3) 0.028(3) 0.030(3) -0.004(2) 0.003(2) 0.003(2)
C13 0.030(3) 0.049(4) 0.029(3) 0.012(3) -0.005(2) -0.003(3)
C14 0.023(3) 0.057(4) 0.045(3) 0.009(3) -0.002(2) -0.007(3)
C15 0.028(3) 0.028(3) 0.039(3) 0.003(2) 0.006(2) 0.000(2)
C16 0.037(3) 0.040(4) 0.039(4) 0.015(3) -0.006(3) -0.002(3)
C17 0.027(3) 0.032(3) 0.046(3) 0.010(3) -0.009(3) -0.006(2)
C18 0.018(3) 0.049(4) 0.063(4) 0.015(3) 0.004(3) -0.007(3)
C19 0.0240(19) 0.024(5) 0.034(2) 0.000(2) 0.0020(17) 0.002(2)
C20 0.027(2) 0.031(4) 0.034(3) 0.0001(19) 0.002(2) 0.0045(19)
C21 0.032(3) 0.026(2) 0.031(3) -0.002(2) 0.003(2) 0.005(2)
C22 0.029(2) 0.037(3) 0.038(2) -0.003(4) 0.0076(18) -0.006(4)
C23 0.043(2) 0.035(2) 0.034(2) 0.009(5) 0.0149(19) 0.012(5)
C25 0.042(3) 0.035(3) 0.034(3) -0.006(2) 0.003(2) -0.006(3)
C26 0.040(3) 0.026(3) 0.035(3) -0.003(2) 0.009(2) -0.009(2)
C24 0.044(3) 0.029(3) 0.029(3) -0.005(2) 0.004(2) 0.002(2)
C27 0.056(4) 0.045(4) 0.031(3) -0.008(3) 0.002(3) -0.004(3)
C28 0.026(2) 0.031(3) 0.024(2) -0.001(2) -0.001(2) 0.001(2)
C29 0.027(3) 0.023(3) 0.040(3) 0.000(2) 0.005(2) -0.003(2)
C30 0.030(3) 0.024(3) 0.038(3) 0.009(2) 0.004(2) 0.005(2)
C31 0.039(3) 0.032(3) 0.040(3) -0.003(2) 0.007(2) -0.006(2)
C32 0.042(3) 0.040(3) 0.042(3) 0.004(3) 0.012(3) 0.002(3)
C33 0.028(3) 0.030(3) 0.049(3) 0.008(2) 0.006(2) 0.004(2)
C34 0.031(3) 0.035(3) 0.047(3) 0.005(3) -0.004(2) -0.007(2)
C35 0.041(3) 0.035(3) 0.032(3) 0.004(2) 0.001(2) 0.000(2)
C36 0.035(3) 0.034(3) 0.093(6) 0.007(3) 0.023(4) -0.002(3)
C37 0.032(3) 0.035(3) 0.032(3) -0.001(2) 0.000(2) -0.003(2)
C38 0.039(3) 0.035(3) 0.042(3) 0.003(2) 0.001(3) -0.009(3)
C39 0.049(5) 0.067(5) 0.032(4) 0.004(3) 0.002(3) -0.007(4)
C40 0.090(6) 0.065(5) 0.045(4) -0.008(3) 0.026(4) -0.014(4)
C41 0.024(2) 0.025(2) 0.033(3) 0.003(2) 0.000(2) -0.002(2)
C42 0.019(2) 0.038(3) 0.036(3) 0.003(2) 0.008(2) 0.001(2)
C43 0.044(3) 0.040(3) 0.034(3) -0.004(3) 0.007(3) 0.002(3)
C44 0.035(3) 0.050(4) 0.055(4) 0.004(3) 0.004(3) 0.006(3)
C45 0.026(3) 0.021(3) 0.048(3) 0.003(2) 0.006(2) -0.001(2)
C46 0.030(3) 0.029(3) 0.051(4) 0.004(2) 0.009(2) 0.001(2)
C47 0.048(4) 0.038(3) 0.060(4) 0.002(3) 0.014(3) 0.009(3)
C48 0.045(3) 0.048(4) 0.055(4) -0.002(3) 0.023(3) 0.000(3)
C49 0.030(3) 0.022(2) 0.037(3) 0.000(2) 0.003(2) -0.001(2)
C50 0.028(3) 0.039(3) 0.057(4) 0.014(3) 0.003(3) -0.005(2)
C51 0.036(3) 0.030(3) 0.053(4) 0.004(3) 0.009(3) -0.005(2)
C52 0.028(3) 0.058(4) 0.076(5) 0.023(4) 0.002(3) -0.011(3)
C53 0.027(3) 0.033(3) 0.033(3) 0.003(2) 0.003(2) 0.004(2)
C54 0.026(2) 0.035(3) 0.033(3) 0.001(2) 0.001(2) 0.006(2)
C55 0.023(2) 0.037(3) 0.036(3) -0.002(2) 0.007(2) 0.000(2)
C56 0.049(3) 0.052(4) 0.035(2) 0.000(4) -0.005(2) 0.000(5)
C57 0.031(3) 0.036(3) 0.027(3) -0.001(2) 0.007(2) 0.000(2)
C58 0.035(3) 0.033(3) 0.032(3) -0.006(2) 0.006(2) -0.001(2)
C59 0.032(3) 0.043(3) 0.038(3) -0.007(3) 0.005(3) -0.007(3)
C60 0.032(3) 0.067(5) 0.052(5) 0.002(4) -0.005(3) -0.012(3)
C61 0.036(3) 0.040(3) 0.030(3) -0.008(2) 0.008(2) 0.005(3)
C62 0.062(4) 0.034(3) 0.044(4) -0.009(3) 0.005(3) 0.006(3)
C63 0.072(5) 0.044(4) 0.067(5) -0.017(3) 0.013(4) 0.016(4)
C64 0.083(9) 0.087(9) 0.184(16) -0.012(10) 0.000(9) 0.034(7)
C65 0.031(3) 0.032(3) 0.032(3) 0.004(2) 0.006(2) 0.004(2)
C66 0.035(3) 0.041(3) 0.039(3) 0.004(2) 0.006(2) -0.003(2)
C67 0.048(3) 0.035(3) 0.035(3) 0.008(2) 0.010(3) 0.002(3)
C68 0.075(4) 0.070(6) 0.035(3) 0.015(4) 0.011(3) 0.015(5)
C69 0.041(3) 0.051(4) 0.041(3) 0.008(3) 0.001(3) 0.002(3)
C70 0.032(2) 0.046(3) 0.042(3) 0.019(4) 0.0044(19) -0.009(4)

loop_
_atom_type_symbol
_atom_type_description
_atom_type_scat_dispersion_real
_atom_type_scat_dispersion_imag
_atom_type_scat_source
C C 0.0033 0.0016 'International Tables Vol C Tables 4.2.6.8 and 6.1.1.4'
H H 0.0000 0.0000 'International Tables Vol C Tables 4.2.6.8 and 6.1.1.4'
Cl Cl 0.1484 0.1585 'International Tables Vol C Tables 4.2.6.8 and 6.1.1.4'
N N 0.0061 0.0033 'International Tables Vol C Tables 4.2.6.8 and 6.1.1.4'
F F 0.0171 0.0103 'International Tables Vol C Tables 4.2.6.8 and 6.1.1.4'
Pt Pt -1.7033 8.3905 'International Tables Vol C Tables 4.2.6.8 and 6.1.1.4'

loop_
_geom_angle_atom_site_label_1
_geom_angle_atom_site_label_2
_geom_angle_atom_site_label_3
_geom_angle
_geom_angle_site_symmetry_1
_geom_angle_site_symmetry_3
_geom_angle_publ_flag
C1 Pt1 C19 178.2(5) . . ?
C1 Pt1 C28 92.2(2) . . ?
C19 Pt1 C28 89.1(2) . . ?
C1 Pt1 C10 87.7(2) . . ?
C19 Pt1 C10 91.0(2) . . ?
C28 Pt1 C10 179.1(2) . . ?
C49 N1 C37 107.7(4) . . ?
C49 N1 C45 111.2(4) . . ?
C37 N1 C45 110.2(4) . . ?
C49 N1 C41 109.0(4) . . ?
C37 N1 C41 111.7(4) . . ?
C45 N1 C41 107.2(4) . . ?
C53 N2 C57 109.1(4) . . ?
C53 N2 C61 108.8(4) . . ?
C57 N2 C61 110.9(4) . . ?
C53 N2 C65 111.7(4) . . ?
C57 N2 C65 108.1(4) . . ?
C61 N2 C65 108.2(4) . . ?
C2 C1 Pt1 175.7(8) . . ?
C1 C2 C3 174.8(9) . . ?
C4 C3 C8 116.8(5) . . ?
C4 C3 C2 122.0(6) . . ?
C8 C3 C2 121.2(6) . . ?
C5 C4 C3 122.0(6) . . ?
C5 C4 H4 119.0 . . ?
C3 C4 H4 119.0 . . ?
C4 C5 C6 120.1(6) . . ?
C4 C5 H5 120.0 . . ?
C6 C5 H5 120.0 . . ?
C5 C6 C7 120.0(5) . . ?
C5 C6 C9 121.8(6) . . ?
C7 C6 C9 118.2(6) . . ?
C8 C7 C6 119.2(6) . . ?
C8 C7 H7 120.4 . . ?
C6 C7 H7 120.4 . . ?
C7 C8 C3 122.0(5) . . ?
C7 C8 H8 119.0 . . ?
C3 C8 H8 119.0 . . ?
F1 C9 F3 108.7(8) . . ?
F1 C9 F2 106.3(7) . . ?
F3 C9 F2 105.6(7) . . ?
F1 C9 C6 113.5(6) . . ?
F3 C9 C6 111.2(6) . . ?
F2 C9 C6 111.2(6) . . ?
C11 C10 Pt1 177.9(5) . . ?
C10 C11 C12 178.4(6) . . ?
C13 C12 C17 117.2(5) . . ?
C13 C12 C11 122.2(5) . . ?
C17 C12 C11 120.6(5) . . ?
C14 C13 C12 121.4(5) . . ?
C14 C13 H13 119.3 . . ?
C12 C13 H13 119.3 . . ?
C13 C14 C15 120.5(5) . . ?
C13 C14 H14 119.7 . . ?
C15 C14 H14 119.7 . . ?
C16 C15 C14 118.5(5) . . ?
C16 C15 C18 119.9(5) . . ?
C14 C15 C18 121.5(5) . . ?
C17 C16 C15 120.8(6) . . ?
C17 C16 H16 119.6 . . ?
C15 C16 H16 119.6 . . ?
C16 C17 C12 121.5(5) . . ?
C16 C17 H17 119.2 . . ?
C12 C17 H17 119.2 . . ?
F4 C18 F6 107.8(10) . . ?
F4 C18 F5 105.6(9) . . ?
F6 C18 F5 99.4(9) . . ?
F4 C18 C15 115.5(5) . . ?
F6 C18 C15 114.3(7) . . ?
F5 C18 C15 112.7(7) . . ?
C20 C19 Pt1 176.6(6) . . ?
C19 C20 C21 178.5(6) . . ?
C26 C21 C22 117.2(5) . . ?
C26 C21 C20 122.3(5) . . ?
C22 C21 C20 120.5(5) . . ?
C23 C22 C21 121.7(6) . . ?
C23 C22 H22 119.2 . . ?
C21 C22 H22 119.2 . . ?
C22 C23 C24 119.4(5) . . ?
C22 C23 H23 120.3 . . ?
C24 C23 H23 120.3 . . ?
C24 C25 C26 119.7(5) . . ?
C24 C25 H25 120.1 . . ?
C26 C25 H25 120.1 . . ?
C25 C26 C21 121.8(5) . . ?
C25 C26 H26 119.1 . . ?
C21 C26 H26 119.1 . . ?
C25 C24 C23 120.2(5) . . ?
C25 C24 C27 120.8(5) . . ?
C23 C24 C27 119.0(5) . . ?
F9B C27 F7B 106.5(7) . . ?
F9B C27 F8B 104.3(6) . . ?
F7B C27 F8B 106.0(6) . . ?
F9B C27 C24 113.2(6) . . ?
F7B C27 C24 113.4(5) . . ?
F8B C27 C24 112.6(6) . . ?
C29 C28 Pt1 176.8(5) . . ?
C28 C29 C30 176.7(6) . . ?
C35 C30 C31 117.0(5) . . ?
C35 C30 C29 122.5(5) . . ?
C31 C30 C29 120.4(5) . . ?
C32 C31 C30 121.5(6) . . ?
C32 C31 H31 119.2 . . ?
C30 C31 H31 119.2 . . ?
C33 C32 C31 120.1(6) . . ?
C33 C32 H32 120.0 . . ?
C31 C32 H32 120.0 . . ?
C32 C33 C34 120.6(5) . . ?
C32 C33 C36 120.0(6) . . ?
C34 C33 C36 119.3(6) . . ?
C33 C34 C35 119.6(6) . . ?
C33 C34 H34 120.2 . . ?
C35 C34 H34 120.2 . . ?
C34 C35 C30 121.2(5) . . ?
C34 C35 H35 119.4 . . ?
C30 C35 H35 119.4 . . ?
F11 C36 F12 108.8(7) . . ?
F11 C36 F10 106.6(7) . . ?
F12 C36 F10 102.6(6) . . ?
F11 C36 C33 113.4(5) . . ?
F12 C36 C33 112.4(6) . . ?
F10 C36 C33 112.3(6) . . ?
N1 C37 C38 116.5(4) . . ?
N1 C37 H37A 108.2 . . ?
C38 C37 H37A 108.2 . . ?
N1 C37 H37B 108.2 . . ?
C38 C37 H37B 108.2 . . ?
H37A C37 H37B 107.3 . . ?
C39 C38 C37 110.6(5) . . ?
C39 C38 H38A 109.5 . . ?
C37 C38 H38A 109.5 . . ?
C39 C38 H38B 109.5 . . ?
C37 C38 H38B 109.5 . . ?
H38A C38 H38B 108.1 . . ?
C40 C39 C38 117.7(6) . . ?
C40 C39 H39A 107.9 . . ?
C38 C39 H39A 107.9 . . ?
C40 C39 H39B 107.9 . . ?
C38 C39 H39B 107.9 . . ?
H39A C39 H39B 107.2 . . ?
C39 C40 H40A 109.5 . . ?
C39 C40 H40B 109.5 . . ?
H40A C40 H40B 109.5 . . ?
C39 C40 H40C 109.5 . . ?
H40A C40 H40C 109.5 . . ?
H40B C40 H40C 109.5 . . ?
N1 C41 C42 117.7(4) . . ?
N1 C41 H41A 107.9 . . ?
C42 C41 H41A 107.9 . . ?
N1 C41 H41B 107.9 . . ?
C42 C41 H41B 107.9 . . ?
H41A C41 H41B 107.2 . . ?
C43 C42 C41 109.2(5) . . ?
C43 C42 H42A 109.8 . . ?
C41 C42 H42A 109.8 . . ?
C43 C42 H42B 109.8 . . ?
C41 C42 H42B 109.8 . . ?
H42A C42 H42B 108.3 . . ?
C42 C43 C44 114.1(5) . . ?
C42 C43 H43A 108.7 . . ?
C44 C43 H43A 108.7 . . ?
C42 C43 H43B 108.7 . . ?
C44 C43 H43B 108.7 . . ?
H43A C43 H43B 107.6 . . ?
C43 C44 H44A 109.5 . . ?
C43 C44 H44B 109.5 . . ?
H44A C44 H44B 109.5 . . ?
C43 C44 H44C 109.5 . . ?
H44A C44 H44C 109.5 . . ?
H44B C44 H44C 109.5 . . ?
C46 C45 N1 114.4(5) . . ?
C46 C45 H45A 108.7 . . ?
N1 C45 H45A 108.7 . . ?
C46 C45 H45B 108.7 . . ?
N1 C45 H45B 108.7 . . ?
H45A C45 H45B 107.6 . . ?
C45 C46 C47 111.5(5) . . ?
C45 C46 H46A 109.3 . . ?
C47 C46 H46A 109.3 . . ?
C45 C46 H46B 109.3 . . ?
C47 C46 H46B 109.3 . . ?
H46A C46 H46B 108.0 . . ?
C46 C47 C48 112.2(6) . . ?
C46 C47 H47A 109.2 . . ?
C48 C47 H47A 109.2 . . ?
C46 C47 H47B 109.2 . . ?
C48 C47 H47B 109.2 . . ?
H47A C47 H47B 107.9 . . ?
C47 C48 H48A 109.5 . . ?
C47 C48 H48B 109.5 . . ?
H48A C48 H48B 109.5 . . ?
C47 C48 H48C 109.5 . . ?
H48A C48 H48C 109.5 . . ?
H48B C48 H48C 109.5 . . ?
C50 C49 N1 116.2(4) . . ?
C50 C49 H49A 108.2 . . ?
N1 C49 H49A 108.2 . . ?
C50 C49 H49B 108.2 . . ?
N1 C49 H49B 108.2 . . ?
H49A C49 H49B 107.4 . . ?
C49 C50 C51 111.1(5) . . ?
C49 C50 H50A 109.4 . . ?
C51 C50 H50A 109.4 . . ?
C49 C50 H50B 109.4 . . ?
C51 C50 H50B 109.4 . . ?
H50A C50 H50B 108.0 . . ?
C50 C51 C52 113.2(5) . . ?
C50 C51 H51A 108.9 . . ?
C52 C51 H51A 108.9 . . ?
C50 C51 H51B 108.9 . . ?
C52 C51 H51B 108.9 . . ?
H51A C51 H51B 107.8 . . ?
C51 C52 H52A 109.5 . . ?
C51 C52 H52B 109.5 . . ?
H52A C52 H52B 109.5 . . ?
C51 C52 H52C 109.5 . . ?
H52A C52 H52C 109.5 . . ?
H52B C52 H52C 109.5 . . ?
C54 C53 N2 117.2(5) . . ?
C54 C53 H53A 108.0 . . ?
N2 C53 H53A 108.0 . . ?
C54 C53 H53B 108.0 . . ?
N2 C53 H53B 108.0 . . ?
H53A C53 H53B 107.2 . . ?
C53 C54 C55 109.9(4) . . ?
C53 C54 H54A 109.7 . . ?
C55 C54 H54A 109.7 . . ?
C53 C54 H54B 109.7 . . ?
C55 C54 H54B 109.7 . . ?
H54A C54 H54B 108.2 . . ?
C56 C55 C54 111.6(5) . . ?
C56 C55 H55A 109.3 . . ?
C54 C55 H55A 109.3 . . ?
C56 C55 H55B 109.3 . . ?
C54 C55 H55B 109.3 . . ?
H55A C55 H55B 108.0 . . ?
C55 C56 H56A 109.5 . . ?
C55 C56 H56B 109.5 . . ?
H56A C56 H56B 109.5 . . ?
C55 C56 H56C 109.5 . . ?
H56A C56 H56C 109.5 . . ?
H56B C56 H56C 109.5 . . ?
C58 C57 N2 115.9(4) . . ?
C58 C57 H57A 108.3 . . ?
N2 C57 H57A 108.3 . . ?
C58 C57 H57B 108.3 . . ?
N2 C57 H57B 108.3 . . ?
H57A C57 H57B 107.4 . . ?
C59 C58 C57 109.8(4) . . ?
C59 C58 H58A 109.7 . . ?
C57 C58 H58A 109.7 . . ?
C59 C58 H58B 109.7 . . ?
C57 C58 H58B 109.7 . . ?
H58A C58 H58B 108.2 . . ?
C58 C59 C60 111.5(5) . . ?
C58 C59 H59A 109.3 . . ?
C60 C59 H59A 109.3 . . ?
C58 C59 H59B 109.3 . . ?
C60 C59 H59B 109.3 . . ?
H59A C59 H59B 108.0 . . ?
C59 C60 H60A 109.5 . . ?
C59 C60 H60B 109.5 . . ?
H60A C60 H60B 109.5 . . ?
C59 C60 H60C 109.5 . . ?
H60A C60 H60C 109.5 . . ?
H60B C60 H60C 109.5 . . ?
C62 C61 N2 115.9(5) . . ?
C62 C61 H61A 108.3 . . ?
N2 C61 H61A 108.3 . . ?
C62 C61 H61B 108.3 . . ?
N2 C61 H61B 108.3 . . ?
H61A C61 H61B 107.4 . . ?
C61 C62 C63 110.0(6) . . ?
C61 C62 H62A 109.7 . . ?
C63 C62 H62A 109.7 . . ?
C61 C62 H62B 109.7 . . ?
C63 C62 H62B 109.7 . . ?
H62A C62 H62B 108.2 . . ?
C64 C63 C62 112.9(8) . . ?
C64 C63 H63A 109.0 . . ?
C62 C63 H63A 109.0 . . ?
C64 C63 H63B 109.0 . . ?
C62 C63 H63B 109.0 . . ?
H63A C63 H63B 107.8 . . ?
C63 C64 H64A 109.5 . . ?
C63 C64 H64B 109.5 . . ?
H64A C64 H64B 109.5 . . ?
C63 C64 H64C 109.5 . . ?
H64A C64 H64C 109.5 . . ?
H64B C64 H64C 109.5 . . ?
N2 C65 C66 116.5(4) . . ?
N2 C65 H65A 108.2 . . ?
C66 C65 H65A 108.2 . . ?
N2 C65 H65B 108.2 . . ?
C66 C65 H65B 108.2 . . ?
H65A C65 H65B 107.3 . . ?
C67 C66 C65 110.5(5) . . ?
C67 C66 H66A 109.6 . . ?
C65 C66 H66A 109.6 . . ?
C67 C66 H66B 109.6 . . ?
C65 C66 H66B 109.6 . . ?
H66A C66 H66B 108.1 . . ?
C68 C67 C66 113.2(6) . . ?
C68 C67 H67A 108.9 . . ?
C66 C67 H67A 108.9 . . ?
C68 C67 H67B 108.9 . . ?
C66 C67 H67B 108.9 . . ?
H67A C67 H67B 107.8 . . ?
C67 C68 H68A 109.5 . . ?
C67 C68 H68B 109.5 . . ?
H68A C68 H68B 109.5 . . ?
C67 C68 H68C 109.5 . . ?
H68A C68 H68C 109.5 . . ?
H68B C68 H68C 109.5 . . ?
Cl6 C69 Cl5 110.8(4) . . ?
Cl6 C69 Cl4 110.7(4) . . ?
Cl5 C69 Cl4 110.2(4) . . ?
Cl6 C69 H69 108.4 . . ?
Cl5 C69 H69 108.4 . . ?
Cl4 C69 H69 108.4 . . ?
Cl1 C70 Cl3 110.7(4) . . ?
Cl1 C70 Cl2 110.6(3) . . ?
Cl3 C70 Cl2 108.8(3) . . ?
Cl1 C70 H70 108.9 . . ?
Cl3 C70 H70 108.9 . . ?
Cl2 C70 H70 108.9 . . ?

loop_
_geom_bond_atom_site_label_1
_geom_bond_atom_site_label_2
_geom_bond_distance
_geom_bond_site_symmetry_2
_geom_bond_publ_flag
Pt1 C1 1.993(5) . ?
Pt1 C19 2.005(5) . ?
Pt1 C28 2.007(5) . ?
Pt1 C10 2.007(5) . ?
Cl1 C70 1.734(7) . ?
Cl2 C70 1.781(8) . ?
Cl3 C70 1.760(5) . ?
Cl4 C69 1.744(7) . ?
Cl5 C69 1.742(7) . ?
Cl6 C69 1.713(7) . ?
F1 C9 1.310(9) . ?
F2 C9 1.345(9) . ?
F3 C9 1.332(9) . ?
F4 C18 1.227(9) . ?
F5 C18 1.256(9) . ?
F6 C18 1.247(10) . ?
F7B C27 1.315(8) . ?
F8B C27 1.317(8) . ?
F9B C27 1.305(9) . ?
F10 C36 1.329(9) . ?
F11 C36 1.277(9) . ?
F12 C36 1.315(10) . ?
N1 C49 1.511(6) . ?
N1 C37 1.516(7) . ?
N1 C45 1.521(7) . ?
N1 C41 1.530(6) . ?
N2 C53 1.513(7) . ?
N2 C57 1.521(7) . ?
N2 C61 1.527(7) . ?
N2 C65 1.528(7) . ?
C1 C2 1.215(7) . ?
C2 C3 1.439(6) . ?
C3 C4 1.390(8) . ?
C3 C8 1.396(8) . ?
C4 C5 1.360(9) . ?
C4 H4 0.9300 . ?
C5 C6 1.378(9) . ?
C5 H5 0.9300 . ?
C6 C7 1.384(8) . ?
C6 C9 1.521(9) . ?
C7 C8 1.372(8) . ?
C7 H7 0.9300 . ?
C8 H8 0.9300 . ?
C10 C11 1.209(7) . ?
C11 C12 1.430(7) . ?
C12 C13 1.388(8) . ?
C12 C17 1.396(8) . ?
C13 C14 1.372(8) . ?
C13 H13 0.9300 . ?
C14 C15 1.392(8) . ?
C14 H14 0.9300 . ?
C15 C16 1.376(8) . ?
C15 C18 1.507(8) . ?
C16 C17 1.367(8) . ?
C16 H16 0.9300 . ?
C17 H17 0.9300 . ?
C19 C20 1.208(7) . ?
C20 C21 1.432(8) . ?
C21 C26 1.390(8) . ?
C21 C22 1.407(8) . ?
C22 C23 1.379(7) . ?
C22 H22 0.9300 . ?
C23 C24 1.394(9) . ?
C23 H23 0.9300 . ?
C25 C24 1.380(8) . ?
C25 C26 1.385(8) . ?
C25 H25 0.9300 . ?
C26 H26 0.9300 . ?
C24 C27 1.499(8) . ?
C28 C29 1.207(7) . ?
C29 C30 1.433(7) . ?
C30 C35 1.403(8) . ?
C30 C31 1.402(8) . ?
C31 C32 1.377(8) . ?
C31 H31 0.9300 . ?
C32 C33 1.365(9) . ?
C32 H32 0.9300 . ?
C33 C34 1.380(9) . ?
C33 C36 1.515(8) . ?
C34 C35 1.385(8) . ?
C34 H34 0.9300 . ?
C35 H35 0.9300 . ?
C37 C38 1.544(7) . ?
C37 H37A 0.9700 . ?
C37 H37B 0.9700 . ?
C38 C39 1.498(9) . ?
C38 H38A 0.9700 . ?
C38 H38B 0.9700 . ?
C39 C40 1.488(11) . ?
C39 H39A 0.9700 . ?
C39 H39B 0.9700 . ?
C40 H40A 0.9600 . ?
C40 H40B 0.9600 . ?
C40 H40C 0.9600 . ?
C41 C42 1.534(7) . ?
C41 H41A 0.9700 . ?
C41 H41B 0.9700 . ?
C42 C43 1.499(8) . ?
C42 H42A 0.9700 . ?
C42 H42B 0.9700 . ?
C43 C44 1.508(8) . ?
C43 H43A 0.9700 . ?
C43 H43B 0.9700 . ?
C44 H44A 0.9600 . ?
C44 H44B 0.9600 . ?
C44 H44C 0.9600 . ?
C45 C46 1.517(8) . ?
C45 H45A 0.9700 . ?
C45 H45B 0.9700 . ?
C46 C47 1.522(8) . ?
C46 H46A 0.9700 . ?
C46 H46B 0.9700 . ?
C47 C48 1.528(9) . ?
C47 H47A 0.9700 . ?
C47 H47B 0.9700 . ?
C48 H48A 0.9600 . ?
C48 H48B 0.9600 . ?
C48 H48C 0.9600 . ?
C49 C50 1.503(7) . ?
C49 H49A 0.9700 . ?
C49 H49B 0.9700 . ?
C50 C51 1.517(8) . ?
C50 H50A 0.9700 . ?
C50 H50B 0.9700 . ?
C51 C52 1.524(8) . ?
C51 H51A 0.9700 . ?
C51 H51B 0.9700 . ?
C52 H52A 0.9600 . ?
C52 H52B 0.9600 . ?
C52 H52C 0.9600 . ?
C53 C54 1.508(8) . ?
C53 H53A 0.9700 . ?
C53 H53B 0.9700 . ?
C54 C55 1.526(7) . ?
C54 H54A 0.9700 . ?
C54 H54B 0.9700 . ?
C55 C56 1.526(10) . ?
C55 H55A 0.9700 . ?
C55 H55B 0.9700 . ?
C56 H56A 0.9600 . ?
C56 H56B 0.9600 . ?
C56 H56C 0.9600 . ?
C57 C58 1.515(7) . ?
C57 H57A 0.9700 . ?
C57 H57B 0.9700 . ?
C58 C59 1.516(7) . ?
C58 H58A 0.9700 . ?
C58 H58B 0.9700 . ?
C59 C60 1.527(9) . ?
C59 H59A 0.9700 . ?
C59 H59B 0.9700 . ?
C60 H60A 0.9600 . ?
C60 H60B 0.9600 . ?
C60 H60C 0.9600 . ?
C61 C62 1.512(9) . ?
C61 H61A 0.9700 . ?
C61 H61B 0.9700 . ?
C62 C63 1.521(9) . ?
C62 H62A 0.9700 . ?
C62 H62B 0.9700 . ?
C63 C64 1.455(14) . ?
C63 H63A 0.9700 . ?
C63 H63B 0.9700 . ?
C64 H64A 0.9600 . ?
C64 H64B 0.9600 . ?
C64 H64C 0.9600 . ?
C65 C66 1.533(7) . ?
C65 H65A 0.9700 . ?
C65 H65B 0.9700 . ?
C66 C67 1.515(8) . ?
C66 H66A 0.9700 . ?
C66 H66B 0.9700 . ?
C67 C68 1.490(9) . ?
C67 H67A 0.9700 . ?
C67 H67B 0.9700 . ?
C68 H68A 0.9600 . ?
C68 H68B 0.9600 . ?
C68 H68C 0.9600 . ?
C69 H69 0.9800 . ?
C70 H70 0.9800 . ?
